data_7225882
loop_
_publ_author_name
'Najafi, Atefeh'
'Mirzaei, Masoud'
'Mague, Joel T.'

_publ_section_title
;
 Structural scope of six new layered to pillar-layered hybrid
 inorganic--organic networks bearing [BW12O40]5&#x2212;and
 lanthanoid-cluster; database study toward ligand role in assemblies
;
_journal_issue 35
_journal_name_full CrystEngComm
_journal_page_first 6724
_journal_paper_doi 10.1039/C6CE01183G
_journal_volume 18
_journal_year 2016
_chemical_absolute_configuration ad
_chemical_formula_moiety 'C14 H32 N2 Nd3 O23, B O40 W12, 14(H2 O)'
_chemical_formula_sum 'C14 H60 B N2 Nd3 O77 W12'
_chemical_formula_weight 4138.37
_space_group_crystal_system orthorhombic
_space_group_IT_number 29
_space_group_name_Hall 'P 2c -2ac'
_space_group_name_H-M_alt 'P c a 21'
_symmetry_space_group_name_Hall 'P 2c -2ac'
_symmetry_space_group_name_H-M 'P c a 21'
_atom_sites_solution_hydrogens mixed
_atom_sites_solution_primary direct
_atom_sites_solution_secondary difmap
_audit_creation_method SHELXL-2014/7
_audit_update_record
;
2016-03-11 deposited with the CCDC.
2016-07-11 downloaded from the CCDC.
;
_cell_angle_alpha 90
_cell_angle_beta 90
_cell_angle_gamma 90
_cell_formula_units_Z 4
_cell_length_a 36.263(2)
_cell_length_b 12.0588(7)
_cell_length_c 16.972(1)
_cell_measurement_reflns_used 9796
_cell_measurement_temperature 150.(2)
_cell_measurement_theta_max 29.0413
_cell_measurement_theta_min 2.3568
_cell_volume 7421.7(7)
_computing_cell_refinement '<i>SAINT</i> (Bruker, 2015)'
_computing_data_collection '<i>APEX2</i> (Bruker, 2015)'
_computing_data_reduction '<i>SAINT</i> (Bruker, 2015)'
_computing_molecular_graphics '<i>DIAMOND</i> (Brandenburg & Putz, 2012)'
_computing_publication_material '<i>SHELXTL</i> (Bruker, 2015)'
_computing_structure_refinement '<i>SHELXL</i> (Sheldrick, 2015a)'
_computing_structure_solution '<i>SHELXT</i> (Sheldrick, 2015)'
_diffrn_ambient_temperature 150(2)
_diffrn_detector_area_resol_mean 8.3660
_diffrn_measured_fraction_theta_full 0.998
_diffrn_measured_fraction_theta_max 0.994
_diffrn_measurement_device_type 'Bruker Smart APEX CCD'
_diffrn_measurement_method '\f and \w scans'
_diffrn_radiation_monochromator graphite
_diffrn_radiation_type MoK\a
_diffrn_radiation_wavelength 0.71073
_diffrn_reflns_av_R_equivalents 0.0784
_diffrn_reflns_av_unetI/netI 0.0558
_diffrn_reflns_Laue_measured_fraction_full 0.998
_diffrn_reflns_Laue_measured_fraction_max 0.994
_diffrn_reflns_limit_h_max 49
_diffrn_reflns_limit_h_min -48
_diffrn_reflns_limit_k_max 16
_diffrn_reflns_limit_k_min -16
_diffrn_reflns_limit_l_max 22
_diffrn_reflns_limit_l_min -23
_diffrn_reflns_number 134207
_diffrn_reflns_point_group_measured_fraction_full 0.989
_diffrn_reflns_point_group_measured_fraction_max 0.984
_diffrn_reflns_theta_full 29.000
_diffrn_reflns_theta_max 29.140
_diffrn_reflns_theta_min 1.689
_diffrn_source 'fine-focus sealed tube'
_exptl_absorpt_coefficient_mu 20.699
_exptl_absorpt_correction_T_max 0.42
_exptl_absorpt_correction_T_min 0.06
_exptl_absorpt_correction_type numerical
_exptl_absorpt_process_details '<i>SADABS</i> (Bruker, 2015)'
_exptl_crystal_colour 'light blue'
_exptl_crystal_density_diffrn 3.704
_exptl_crystal_density_method 'not measured'
_exptl_crystal_description plate
_exptl_crystal_F_000 7388
_exptl_crystal_recrystallization_method 'Re-crystallisation from solvent'
_exptl_crystal_size_max 0.203
_exptl_crystal_size_mid 0.142
_exptl_crystal_size_min 0.050
_refine_diff_density_max 2.873
_refine_diff_density_min -3.465
_refine_diff_density_rms 0.316
_refine_ls_abs_structure_details
;
 Flack x determined using 7258 quotients [(I+)-(I-)]/[(I+)+(I-)]
 (Parsons <i>et al.</i>, (2013).
;
_refine_ls_abs_structure_Flack -0.013(6)
_refine_ls_extinction_method none
_refine_ls_goodness_of_fit_ref 1.022
_refine_ls_hydrogen_treatment constr
_refine_ls_matrix_type full
_refine_ls_number_parameters 1046
_refine_ls_number_reflns 19682
_refine_ls_number_restraints 643
_refine_ls_restrained_S_all 1.016
_refine_ls_R_factor_all 0.0467
_refine_ls_R_factor_gt 0.0368
_refine_ls_shift/su_max 0.002
_refine_ls_shift/su_mean 0.000
_refine_ls_structure_factor_coef Fsqd
_refine_ls_weighting_details 'w=1/[\s^2^(Fo^2^)+(0.0286P)^2^+69.6141P] where P=(Fo^2^+2Fc^2^)/3'
_refine_ls_weighting_scheme calc
_refine_ls_wR_factor_gt 0.0773
_refine_ls_wR_factor_ref 0.0823
_reflns_Friedel_coverage 0.915
_reflns_Friedel_fraction_full 0.980
_reflns_Friedel_fraction_max 0.972
_reflns_number_gt 17385
_reflns_number_total 19682
_reflns_threshold_expression 'I > 2\s(I)'
_cod_data_source_file c6ce01183g2.cif
_cod_data_source_block jtm482a_a
_cod_depositor_comments 'Adding full bibliography for 7225877--7225882.cif.'
_cod_original_cell_volume 7421.6(8)
_cod_database_code 7225882
_shelx_shelxl_version_number 2014/7
_shelx_space_group_comment
;
The symmetry employed for this shelxl refinement is uniquely defined
by the following loop, which should always be used as a source of
symmetry information in preference to the above space-group names.
They are only intended as comments.
;
_shelx_estimated_absorpt_t_min 0.102
_shelx_estimated_absorpt_t_max 0.424
_solvent_exptl_crystal_recrystallization_method water

loop_
_space_group_symop_operation_xyz
'x, y, z'
'-x, -y, z+1/2'
'x+1/2, -y, z'
'-x+1/2, y, z+1/2'

loop_
_atom_site_label
_atom_site_type_symbol
_atom_site_fract_x
_atom_site_fract_y
_atom_site_fract_z
_atom_site_U_iso_or_equiv
_atom_site_adp_type
_atom_site_occupancy
_atom_site_site_symmetry_order
_atom_site_calc_flag
_atom_site_refinement_flags_posn
_atom_site_refinement_flags_adp
_atom_site_refinement_flags_occupancy
_atom_site_disorder_assembly
_atom_site_disorder_group
Nd1 Nd 0.98437(2) 0.13623(7) 0.69241(5) 0.01195(15) Uani 1 1 d . . . . .
Nd2 Nd 0.85796(2) 0.37849(8) 0.87909(5) 0.01904(19) Uani 1 1 d . . . . .
Nd3 Nd 0.74293(2) 0.16851(7) 0.66076(5) 0.01711(18) Uani 1 1 d . . . . .
O1 O 1.0287(3) 0.2159(9) 0.6007(7) 0.019(2) Uani 1 1 d . U . . .
O2 O 1.0572(3) 0.3587(10) 0.5414(7) 0.021(2) Uani 1 1 d . U . . .
O3 O 0.9385(3) 0.2382(10) 0.7692(7) 0.019(2) Uani 1 1 d . U . . .
O4 O 0.9183(3) 0.3934(9) 0.8282(6) 0.016(2) Uani 1 1 d . U . . .
O5 O 0.9953(4) 0.6863(9) 0.6938(8) 0.025(3) Uani 1 1 d . U . . .
H5 H 1.0130 0.7098 0.6665 0.037 Uiso 1 1 calc R U . . .
O6 O 0.9876(3) 0.0209(10) 0.5723(8) 0.026(3) Uani 1 1 d . U . . .
H6A H 1.0003 0.0557 0.5364 0.039 Uiso 1 1 d R U . . .
H6B H 0.9654 0.0086 0.5551 0.039 Uiso 1 1 d R U . . .
O7 O 1.0257(4) -0.0254(11) 0.7075(8) 0.037(3) Uani 1 1 d . U . . .
H7A H 1.0366 -0.0220 0.7531 0.055 Uiso 1 1 d R U . . .
H7B H 1.0422 -0.0242 0.6703 0.055 Uiso 1 1 d R U . . .
O8 O 0.9773(3) 0.0612(11) 0.8334(7) 0.028(3) Uani 1 1 d . U . . .
H8A H 0.9596 0.0968 0.8570 0.042 Uiso 1 1 d R U . . .
H8B H 0.9978 0.0711 0.8590 0.042 Uiso 1 1 d R U . . .
O9 O 0.9288(4) 0.0184(11) 0.6982(8) 0.029(3) Uani 1 1 d . U . . .
H9A H 0.9311 -0.0294 0.7363 0.043 Uiso 1 1 d R U . . .
H9B H 0.9263 -0.0167 0.6537 0.043 Uiso 1 1 d R U . . .
O10 O 0.9030(3) 0.4569(11) 0.9754(7) 0.025(3) Uani 1 1 d . U . . .
H10A H 0.9246 0.4617 0.9533 0.038 Uiso 1 1 d R U . . .
H10B H 0.9044 0.4134 1.0162 0.038 Uiso 1 1 d R U . . .
O11 O 0.8906(3) 0.2195(11) 0.9430(8) 0.032(3) Uani 1 1 d . U . . .
H11A H 0.8745 0.1713 0.9593 0.049 Uiso 1 1 d R U . . .
H11B H 0.9033 0.2438 0.9829 0.049 Uiso 1 1 d R U . . .
O12 O 0.8131(4) 0.2148(11) 0.8970(8) 0.034(3) Uani 1 1 d . U . . .
H12A H 0.8182 0.1806 0.9408 0.052 Uiso 1 1 d R U . . .
H12B H 0.8156 0.1691 0.8577 0.052 Uiso 1 1 d R U . . .
O13 O 0.8633(4) 0.2468(11) 0.7643(8) 0.031(3) Uani 1 1 d . U . . .
H13A H 0.8413 0.2308 0.7471 0.046 Uiso 1 1 d R U . . .
H13B H 0.8742 0.1865 0.7797 0.046 Uiso 1 1 d R U . . .
O14 O 0.8422(3) 0.5836(10) 0.8934(7) 0.024(3) Uani 1 1 d . U . . .
H14A H 0.8623 0.6227 0.8899 0.036 Uiso 1 1 d R U . . .
H14B H 0.8320 0.5949 0.9390 0.036 Uiso 1 1 d R U . . .
O15 O 0.8052(3) 0.4247(10) 0.8030(7) 0.021(2) Uani 1 1 d . U . . .
O16 O 0.7802(3) 0.2694(10) 0.7550(7) 0.018(2) Uani 1 1 d . U . . .
O17 O 0.7048(6) 0.2513(17) 0.5555(12) 0.022(4) Uani 0.635(13) 1 d . U P A 1
O20 O 0.8059(6) 0.0662(19) 0.6852(13) 0.033(5) Uani 0.635(13) 1 d . U P A 1
H20A H 0.8238 0.1113 0.6738 0.049 Uiso 0.635(13) 1 d R U P A 1
H20B H 0.8119 0.0322 0.7285 0.049 Uiso 0.635(13) 1 d R U P A 1
O22 O 0.6960(6) 0.0123(19) 0.6553(15) 0.039(5) Uani 0.635(13) 1 d . U P A 1
H22A H 0.6828 0.0193 0.6128 0.058 Uiso 0.635(13) 1 d R U P A 1
H22B H 0.6818 0.0162 0.6965 0.058 Uiso 0.635(13) 1 d R U P A 1
O23 O 0.7519(7) 0.036(2) 0.5541(15) 0.045(5) Uani 0.635(13) 1 d . U P A 1
H23A H 0.7382 -0.0220 0.5621 0.067 Uiso 0.635(13) 1 d R U P A 1
H23B H 0.7750 0.0161 0.5525 0.067 Uiso 0.635(13) 1 d R U P A 1
O17A O 0.6901(10) 0.256(3) 0.583(2) 0.022(4) Uani 0.365(13) 1 d . U P A 2
O20A O 0.7907(11) 0.033(3) 0.650(2) 0.033(5) Uani 0.365(13) 1 d . U P A 2
H20C H 0.8085 0.0497 0.6821 0.049 Uiso 0.365(13) 1 d R U P A 2
H20D H 0.7991 0.0326 0.6017 0.049 Uiso 0.365(13) 1 d R U P A 2
O22A O 0.6825(11) 0.083(4) 0.640(2) 0.039(5) Uani 0.365(13) 1 d . U P A 2
H22C H 0.6853 0.0118 0.6421 0.058 Uiso 0.365(13) 1 d R U P A 2
H22D H 0.6742 0.1015 0.5932 0.058 Uiso 0.365(13) 1 d R U P A 2
O23A O 0.7389(12) 0.115(4) 0.520(2) 0.045(5) Uani 0.365(13) 1 d . U P A 2
H23C H 0.7167 0.1270 0.5029 0.067 Uiso 0.365(13) 1 d R U P A 2
H23D H 0.7440 0.0446 0.5163 0.067 Uiso 0.365(13) 1 d R U P A 2
O18 O 0.6729(3) 0.3963(11) 0.5049(7) 0.029(3) Uani 1 1 d . U . . .
O19 O 0.7393(4) 0.7205(11) 0.6503(9) 0.035(3) Uani 1 1 d . U . . .
H19 H 0.7231 0.7467 0.6202 0.053 Uiso 1 1 calc R U . . .
O21 O 0.7454(5) 0.0465(15) 0.7792(10) 0.057(5) Uani 1 1 d . U . . .
H21A H 0.7632 -0.0013 0.7741 0.086 Uiso 1 1 d R U . . .
H21B H 0.7246 0.0114 0.7840 0.086 Uiso 1 1 d R U . . .
N1 N 0.9895(3) 0.3438(10) 0.6920(8) 0.013(3) Uani 1 1 d . U . . .
N2 N 0.7394(3) 0.3772(10) 0.6565(8) 0.013(3) Uani 1 1 d . U . . .
C1 C 1.0356(4) 0.3200(14) 0.5916(10) 0.016(3) Uani 1 1 d . U . . .
C2 C 1.0140(4) 0.3958(13) 0.6446(9) 0.015(3) Uani 1 1 d . U . . .
C3 C 1.0178(4) 0.5119(12) 0.6420(10) 0.014(3) Uani 1 1 d . U . . .
H3 H 1.0354 0.5463 0.6084 0.017 Uiso 1 1 calc R U . . .
C4 C 0.9946(4) 0.5754(13) 0.6912(10) 0.015(3) Uani 1 1 d . U . . .
C5 C 0.9690(4) 0.5214(13) 0.7404(9) 0.013(3) Uani 1 1 d . U . . .
H5A H 0.9531 0.5626 0.7740 0.015 Uiso 1 1 calc R U . . .
C6 C 0.9676(4) 0.4074(12) 0.7382(8) 0.009(3) Uani 1 1 d . U . . .
C7 C 0.9394(4) 0.3438(13) 0.7829(9) 0.016(3) Uani 1 1 d . U . . .
C8 C 0.7845(4) 0.3724(13) 0.7589(9) 0.014(3) Uani 1 1 d . U . . .
C9 C 0.7607(4) 0.4401(13) 0.7022(9) 0.013(3) Uani 1 1 d . U . . .
C10 C 0.7614(5) 0.5556(14) 0.7004(10) 0.020(3) Uani 1 1 d . U . . .
H10 H 0.7776 0.5962 0.7337 0.024 Uiso 1 1 calc R U . . .
C11 C 0.7379(5) 0.6095(16) 0.6483(11) 0.026(4) Uani 1 1 d . U . . .
C12 C 0.7149(5) 0.5466(14) 0.6016(10) 0.021(4) Uani 1 1 d . U . . .
H12 H 0.6977 0.5813 0.5673 0.026 Uiso 1 1 calc R U . . .
C13 C 0.7172(4) 0.4295(14) 0.6055(9) 0.016(3) Uani 1 1 d . U . . .
C14 C 0.6943(5) 0.3574(16) 0.5544(11) 0.026(4) Uani 1 1 d . U . . .
W1 W 0.91898(2) 0.31461(6) 0.53157(4) 0.01456(13) Uani 1 1 d . . . . .
W2 W 0.81966(2) 0.33742(6) 0.52310(4) 0.01455(13) Uani 1 1 d . . . . .
W3 W 0.87272(2) 0.53815(6) 0.63320(4) 0.01608(14) Uani 1 1 d . . . . .
W4 W 0.92272(2) 0.31452(6) 0.33265(4) 0.01661(14) Uani 1 1 d . . . . .
W5 W 0.82342(2) 0.32887(6) 0.32552(4) 0.01806(15) Uani 1 1 d . . . . .
W6 W 0.77960(2) 0.53780(5) 0.41627(4) 0.01763(14) Uani 1 1 d . . . . .
W7 W 0.83091(2) 0.73880(6) 0.52895(4) 0.01658(14) Uani 1 1 d . . . . .
W8 W 0.92320(2) 0.72542(6) 0.53417(4) 0.01702(14) Uani 1 1 d . . . . .
W9 W 0.97071(2) 0.50186(5) 0.43626(4) 0.01476(12) Uani 1 1 d . . . . .
W10 W 0.87813(2) 0.53254(7) 0.22285(4) 0.01917(16) Uani 1 1 d . . . . .
W11 W 0.83591(2) 0.74089(6) 0.31637(4) 0.01590(14) Uani 1 1 d . . . . .
W12 W 0.92845(2) 0.71885(6) 0.32126(4) 0.01954(15) Uani 1 1 d . . . . .
O24 O 0.9355(3) 0.2153(11) 0.5950(7) 0.020(3) Uani 1 1 d . U . . .
O25 O 0.7966(3) 0.2451(10) 0.5814(7) 0.022(3) Uani 1 1 d . U . . .
O26 O 0.8702(3) 0.5172(11) 0.7327(8) 0.021(3) Uani 1 1 d . U . . .
O27 O 0.9397(3) 0.2075(12) 0.2779(8) 0.029(3) Uani 1 1 d . U . . .
O28 O 0.8035(3) 0.2341(10) 0.2634(7) 0.019(3) Uani 1 1 d . U . . .
O29 O 0.7341(3) 0.5704(10) 0.4139(7) 0.026(3) Uani 1 1 d . U . . .
O30 O 0.8045(4) 0.8435(11) 0.5647(8) 0.029(3) Uani 1 1 d . U . . .
O31 O 0.9526(3) 0.8201(11) 0.5747(7) 0.022(3) Uani 1 1 d . U . . .
O32 O 1.0170(3) 0.5180(11) 0.4389(8) 0.027(3) Uani 1 1 d . U . . .
O33 O 0.8795(3) 0.5091(13) 0.1243(8) 0.028(3) Uani 1 1 d . U . . .
O34 O 0.8112(4) 0.8458(12) 0.2742(8) 0.035(3) Uani 1 1 d . U . . .
O35 O 0.9604(3) 0.8078(11) 0.2819(7) 0.024(3) Uani 1 1 d . U . . .
O36 O 0.9068(3) 0.4276(11) 0.6018(8) 0.024(3) Uani 1 1 d . U . . .
O37 O 0.8687(3) 0.2793(11) 0.5260(8) 0.025(3) Uani 1 1 d . U . . .
O38 O 0.9261(3) 0.2386(9) 0.4331(8) 0.025(2) Uani 1 1 d . U . . .
O39 O 0.9651(3) 0.3892(11) 0.5122(7) 0.023(3) Uani 1 1 d . U . . .
O40 O 0.8354(3) 0.4439(11) 0.5966(8) 0.023(3) Uani 1 1 d . U . . .
O41 O 0.7776(4) 0.4228(11) 0.4969(7) 0.024(3) Uani 1 1 d . U . . .
O42 O 0.8125(3) 0.2598(9) 0.4243(8) 0.023(2) Uani 1 1 d . U . . .
O43 O 0.9113(3) 0.6475(11) 0.6302(8) 0.025(3) Uani 1 1 d . U . . .
O44 O 0.8380(3) 0.6586(11) 0.6253(7) 0.024(3) Uani 1 1 d . U . . .
O45 O 0.9683(4) 0.3855(12) 0.3575(8) 0.029(3) Uani 1 1 d . U . . .
O46 O 0.9117(3) 0.4257(12) 0.2588(8) 0.026(3) Uani 1 1 d . U . . .
O47 O 0.8711(3) 0.2786(12) 0.3341(8) 0.028(3) Uani 1 1 d . U . . .
O48 O 0.8402(3) 0.4362(12) 0.2548(8) 0.027(3) Uani 1 1 d . U . . .
O49 O 0.7807(3) 0.4206(12) 0.3408(7) 0.026(3) Uani 1 1 d . U . . .
O50 O 0.7955(4) 0.6389(12) 0.4953(7) 0.027(3) Uani 1 1 d . U . . .
O51 O 0.7981(3) 0.6373(11) 0.3422(7) 0.023(3) Uani 1 1 d . U . . .
O52 O 0.8785(3) 0.8073(12) 0.5472(8) 0.028(3) Uani 1 1 d . U . . .
O53 O 0.8840(3) 0.8052(11) 0.3006(8) 0.025(3) Uani 1 1 d . U . . .
O54 O 0.8359(3) 0.7846(9) 0.4218(8) 0.025(2) Uani 1 1 d . U . . .
O55 O 0.9251(3) 0.7665(9) 0.4276(9) 0.027(2) Uani 1 1 d . U . . .
O56 O 0.9554(4) 0.6077(12) 0.5087(7) 0.028(3) Uani 1 1 d . U . . .
O57 O 0.8448(3) 0.6543(12) 0.2223(8) 0.028(3) Uani 1 1 d . U . . .
O58 O 0.9175(3) 0.6385(11) 0.2279(8) 0.026(3) Uani 1 1 d . U . . .
O59 O 0.9585(3) 0.6057(11) 0.3550(7) 0.024(3) Uani 1 1 d . U . . .
B1 B 0.8753(2) 0.5285(6) 0.4266(7) 0.007(2) Uani 0.846(9) 1 d D U P B 1
O60 O 0.9079(3) 0.4480(9) 0.4296(8) 0.012(2) Uani 0.846(9) 1 d D U P B 1
O61 O 0.8396(3) 0.4605(8) 0.4245(9) 0.013(2) Uani 0.846(9) 1 d D U P B 1
O62 O 0.8751(3) 0.6019(11) 0.5001(7) 0.010(3) Uani 0.846(9) 1 d D U P B 1
O63 O 0.8788(3) 0.6000(11) 0.3525(7) 0.012(3) Uani 0.846(9) 1 d D U P B 1
B1A B 0.8753(2) 0.5285(6) 0.4266(7) 0.007(2) Uani 0.154(9) 1 d . . P B 2
O60A O 0.8779(17) 0.451(6) 0.352(4) 0.012(2) Uani 0.154(9) 1 d . U P B 2
O61A O 0.8715(18) 0.445(6) 0.500(4) 0.013(2) Uani 0.154(9) 1 d . U P B 2
O62A O 0.8453(16) 0.609(5) 0.421(4) 0.010(3) Uani 0.154(9) 1 d . U P B 2
O63A O 0.9145(16) 0.589(5) 0.431(4) 0.012(3) Uani 0.154(9) 1 d . U P B 2
O64 O 0.8683(4) 0.0340(13) 0.5975(10) 0.042(4) Uani 1 1 d . U . . .
H64A H 0.8793 -0.0026 0.6350 0.063 Uiso 1 1 d R U . . .
H64B H 0.8854 0.0596 0.5664 0.063 Uiso 1 1 d R U . . .
O65 O 0.9282(5) 0.8056(13) 0.7576(9) 0.053(4) Uani 1 1 d . U . . .
H65A H 0.9284 0.8725 0.7385 0.080 Uiso 1 1 d R U . . .
H65B H 0.9411 0.8039 0.8009 0.080 Uiso 1 1 d R U . . .
O66 O 0.9676(3) 0.2365(11) 0.9470(7) 0.030(3) Uani 1 1 d . U . . .
H66A H 0.9807 0.2957 0.9555 0.045 Uiso 1 1 d R U . . .
H66B H 0.9767 0.2043 0.9054 0.045 Uiso 1 1 d R U . . .
O67 O 0.7070(5) 0.0222(13) 0.9195(10) 0.062(5) Uani 1 1 d . U . . .
H67A H 0.7243 0.0706 0.9110 0.093 Uiso 1 1 d R U . . .
H67B H 0.7176 -0.0406 0.9301 0.093 Uiso 1 1 d R U . . .
O68 O 0.6313(7) 0.043(2) 0.929(2) 0.038(6) Uani 0.5 1 d . U P . .
H68A H 0.6310 0.0400 0.9798 0.057 Uiso 0.5 1 d R U P . .
H68B H 0.6539 0.0372 0.9118 0.057 Uiso 0.5 1 d R U P . .
O69 O 0.4053(5) 0.9964(17) 0.8959(12) 0.073(6) Uani 1 1 d . U . . .
H69A H 0.4008 0.9287 0.9106 0.109 Uiso 1 1 d R U . . .
H69B H 0.4084 1.0379 0.9373 0.109 Uiso 1 1 d R U . . .
O70 O 0.4890(4) 0.9071(11) 0.4214(9) 0.040(3) Uani 1 1 d . U . . .
H70A H 0.4653 0.8968 0.4252 0.060 Uiso 1 1 d R U . . .
H70B H 0.4990 0.8425 0.4137 0.060 Uiso 1 1 d R U . . .
O71 O 0.4126(5) 0.0988(17) 0.0406(13) 0.076(6) Uani 1 1 d . U . . .
H71A H 0.4020 0.1204 -0.0027 0.113 Uiso 1 1 d R U . . .
H71B H 0.4355 0.0833 0.0291 0.113 Uiso 1 1 d R U . . .
O72 O 0.3653(5) 0.2831(14) 0.0194(11) 0.058(5) Uani 1 1 d . U . . .
H72A H 0.3757 0.3266 0.0537 0.087 Uiso 1 1 d R U . . .
H72B H 0.3807 0.2752 -0.0195 0.087 Uiso 1 1 d R U . . .
O73 O 0.0412(4) 0.7992(11) 0.6052(8) 0.031(3) Uani 1 1 d . U . . .
H73A H 0.0494 0.7566 0.5677 0.047 Uiso 1 1 d R U . . .
H73B H 0.0596 0.8224 0.6337 0.047 Uiso 1 1 d R U . . .
O74 O 0.6982(6) 0.8310(17) 0.5508(13) 0.080(6) Uani 1 1 d . U . . .
H74A H 0.6946 0.7906 0.5090 0.120 Uiso 1 1 d R U . . .
H74B H 0.7094 0.8920 0.5375 0.120 Uiso 1 1 d R U . . .
O75 O 0.9628(4) 0.7357(12) 0.8945(9) 0.050(4) Uani 1 1 d . U . . .
H75A H 0.9620 0.7182 0.9442 0.075 Uiso 1 1 d R U . . .
H75B H 0.9838 0.7124 0.8762 0.075 Uiso 1 1 d R U . . .
O76 O 0.7419(6) 0.8305(18) 0.4103(15) 0.027(6) Uani 0.5 1 d . U P . .
H76A H 0.7287 0.8307 0.4531 0.041 Uiso 0.5 1 d R U P . .
H76B H 0.7275 0.8331 0.3694 0.041 Uiso 0.5 1 d R U P . .
O77 O 0.8492(7) 0.7728(19) 0.7904(16) 0.029(6) Uani 0.5 1 d . U P . .
H77A H 0.8581 0.7645 0.8377 0.043 Uiso 0.5 1 d R U P . .
H77B H 0.8662 0.7568 0.7559 0.043 Uiso 0.5 1 d R U P . .
O78 O 0.6154(8) 0.240(3) 0.6073(17) 0.040(7) Uani 0.5 1 d . U P . .
H78A H 0.6223 0.2174 0.5609 0.060 Uiso 0.5 1 d R U P . .
H78B H 0.6144 0.1821 0.6377 0.060 Uiso 0.5 1 d R U P . .
O79 O 0.7803(9) 0.836(2) 0.7587(19) 0.043(7) Uani 0.5 1 d . U P . .
H79A H 0.7655 0.8677 0.7251 0.065 Uiso 0.5 1 d R U P . .
H79B H 0.8027 0.8536 0.7450 0.065 Uiso 0.5 1 d R U P . .
O80 O 0.1062(11) 0.026(3) 0.677(2) 0.012(8) Uani 0.25 1 d . U P . .
H80A H 0.1092 0.0772 0.7123 0.019 Uiso 0.25 1 d R U P . .
H80B H 0.1004 0.0589 0.6330 0.019 Uiso 0.25 1 d R U P . .
O81 O 0.8362(13) 0.003(4) 0.836(3) 0.025(11) Uani 0.25 1 d . U P . .
H81A H 0.8348 -0.0659 0.8220 0.037 Uiso 0.25 1 d R U P . .
H81B H 0.8585 0.0146 0.8535 0.037 Uiso 0.25 1 d R U P . .

loop_
_atom_site_aniso_label
_atom_site_aniso_U_11
_atom_site_aniso_U_22
_atom_site_aniso_U_33
_atom_site_aniso_U_23
_atom_site_aniso_U_13
_atom_site_aniso_U_12
Nd1 0.0114(4) 0.0128(4) 0.0117(4) 0.0007(3) 0.0003(3) -0.0007(3)
Nd2 0.0101(4) 0.0287(5) 0.0183(4) -0.0092(4) -0.0013(3) 0.0007(3)
Nd3 0.0162(4) 0.0165(4) 0.0186(4) -0.0037(3) 0.0061(3) -0.0036(3)
O1 0.021(5) 0.015(4) 0.019(5) -0.001(4) 0.003(4) -0.001(4)
O2 0.021(5) 0.021(5) 0.019(5) 0.004(5) 0.012(5) 0.000(4)
O3 0.016(5) 0.019(5) 0.020(5) 0.004(4) 0.005(4) -0.003(4)
O4 0.014(4) 0.020(5) 0.014(4) -0.007(4) 0.002(4) 0.002(4)
O5 0.035(7) 0.015(5) 0.024(6) 0.005(5) -0.002(5) -0.002(5)
O6 0.026(6) 0.026(6) 0.026(6) -0.006(5) -0.001(5) -0.003(5)
O7 0.039(7) 0.039(7) 0.032(7) 0.004(6) -0.001(6) 0.015(6)
O8 0.025(6) 0.030(6) 0.028(6) 0.007(5) -0.001(5) 0.007(5)
O9 0.036(7) 0.030(6) 0.021(6) 0.002(5) -0.005(5) -0.011(5)
O10 0.013(5) 0.043(7) 0.020(6) -0.006(5) 0.000(4) -0.002(5)
O11 0.029(6) 0.037(6) 0.031(7) -0.004(6) -0.008(5) 0.004(5)
O12 0.035(7) 0.039(7) 0.029(7) 0.001(6) -0.004(5) -0.007(6)
O13 0.023(6) 0.031(7) 0.039(7) -0.011(6) -0.007(5) 0.003(5)
O14 0.016(5) 0.032(6) 0.024(6) -0.003(5) -0.001(5) 0.000(5)
O15 0.018(5) 0.024(5) 0.022(5) -0.005(4) 0.000(4) -0.001(4)
O16 0.016(5) 0.020(5) 0.019(5) -0.002(4) -0.006(4) 0.000(4)
O17 0.021(6) 0.024(5) 0.022(6) -0.003(4) -0.005(4) -0.001(4)
O20 0.034(8) 0.035(8) 0.030(8) 0.005(7) 0.004(6) 0.008(7)
O22 0.033(8) 0.040(8) 0.043(8) 0.001(7) -0.002(7) -0.017(7)
O23 0.045(9) 0.046(9) 0.044(9) -0.015(7) -0.002(7) -0.001(7)
O17A 0.021(6) 0.024(5) 0.022(6) -0.003(4) -0.005(4) -0.001(4)
O20A 0.034(8) 0.035(8) 0.030(8) 0.005(7) 0.004(6) 0.008(7)
O22A 0.033(8) 0.040(8) 0.043(8) 0.001(7) -0.002(7) -0.017(7)
O23A 0.045(9) 0.046(9) 0.044(9) -0.015(7) -0.002(7) -0.001(7)
O18 0.024(5) 0.035(5) 0.028(5) -0.004(5) -0.010(4) 0.007(4)
O19 0.038(7) 0.030(6) 0.039(8) 0.000(6) 0.009(6) 0.004(6)
O21 0.058(9) 0.047(8) 0.066(10) 0.025(8) 0.028(8) 0.024(7)
N1 0.012(5) 0.014(5) 0.012(5) 0.002(4) 0.000(4) -0.002(4)
N2 0.012(5) 0.015(5) 0.011(5) 0.002(4) 0.009(4) -0.003(4)
C1 0.012(5) 0.019(6) 0.018(6) 0.002(5) -0.001(5) 0.001(5)
C2 0.011(5) 0.019(6) 0.015(6) 0.003(5) -0.002(5) -0.003(5)
C3 0.015(5) 0.013(5) 0.015(6) 0.006(5) -0.004(5) -0.002(4)
C4 0.013(5) 0.017(5) 0.015(5) 0.001(5) -0.007(5) 0.001(5)
C5 0.015(5) 0.015(5) 0.007(5) -0.002(4) -0.002(4) 0.001(5)
C6 0.009(5) 0.009(5) 0.010(5) 0.001(4) 0.001(4) 0.002(4)
C7 0.015(5) 0.019(6) 0.013(5) -0.003(5) -0.002(5) 0.000(5)
C8 0.013(5) 0.016(5) 0.012(5) 0.001(5) 0.005(4) 0.001(5)
C9 0.009(5) 0.017(5) 0.012(5) 0.001(5) 0.003(4) 0.001(4)
C10 0.020(6) 0.019(6) 0.020(6) -0.004(5) 0.002(5) -0.004(5)
C11 0.026(6) 0.028(6) 0.024(6) -0.001(5) 0.009(5) 0.002(5)
C12 0.024(6) 0.022(6) 0.018(6) -0.003(5) 0.006(5) 0.002(5)
C13 0.017(6) 0.018(6) 0.014(5) 0.003(5) 0.003(5) -0.002(5)
C14 0.025(6) 0.028(6) 0.024(6) -0.004(5) -0.010(5) -0.001(5)
W1 0.0103(3) 0.0191(3) 0.0143(3) -0.0008(3) -0.0036(2) 0.0006(2)
W2 0.0116(3) 0.0188(3) 0.0132(3) -0.0021(3) 0.0037(2) -0.0028(2)
W3 0.0120(3) 0.0277(4) 0.0086(3) -0.0023(3) 0.0011(2) -0.0015(3)
W4 0.0131(3) 0.0231(4) 0.0136(3) -0.0045(3) 0.0016(2) 0.0039(3)
W5 0.0159(3) 0.0203(3) 0.0180(3) -0.0051(3) -0.0078(3) -0.0014(3)
W6 0.0086(3) 0.0276(3) 0.0167(4) -0.0020(3) -0.0018(2) 0.0024(2)
W7 0.0108(3) 0.0203(3) 0.0187(3) -0.0055(3) 0.0006(3) 0.0013(2)
W8 0.0184(3) 0.0201(3) 0.0126(3) -0.0024(3) -0.0030(3) -0.0067(3)
W9 0.0075(3) 0.0242(3) 0.0126(3) -0.0011(3) 0.0005(2) 0.0007(2)
W10 0.0165(3) 0.0332(4) 0.0079(3) -0.0023(3) -0.0003(2) -0.0056(3)
W11 0.0109(3) 0.0203(3) 0.0166(3) 0.0015(3) -0.0012(2) 0.0015(2)
W12 0.0186(3) 0.0232(4) 0.0167(3) -0.0006(3) 0.0081(3) -0.0034(3)
O24 0.015(5) 0.026(5) 0.020(5) 0.003(4) -0.007(4) -0.001(4)
O25 0.015(5) 0.024(5) 0.025(5) -0.001(4) 0.007(4) -0.001(4)
O26 0.014(5) 0.035(7) 0.014(6) -0.011(5) -0.004(4) -0.002(5)
O27 0.020(6) 0.035(7) 0.031(7) -0.008(6) 0.007(5) 0.005(5)
O28 0.018(5) 0.019(5) 0.020(5) 0.001(4) -0.013(4) -0.002(4)
O29 0.021(5) 0.036(6) 0.020(6) -0.006(5) -0.001(5) -0.004(5)
O30 0.031(7) 0.027(7) 0.027(6) -0.012(5) 0.003(5) 0.001(5)
O31 0.021(6) 0.024(6) 0.020(6) -0.009(5) -0.007(5) 0.000(5)
O32 0.014(5) 0.049(7) 0.018(6) -0.004(5) -0.002(5) -0.002(5)
O33 0.024(6) 0.047(7) 0.012(6) 0.000(5) 0.006(5) 0.004(5)
O34 0.041(7) 0.033(7) 0.031(7) 0.002(6) -0.013(6) -0.001(6)
O35 0.021(5) 0.027(5) 0.026(5) 0.001(4) 0.003(4) 0.000(4)
O36 0.016(5) 0.029(5) 0.026(5) -0.006(4) 0.001(4) 0.002(4)
O37 0.019(5) 0.028(5) 0.027(5) -0.008(5) -0.003(4) -0.004(4)
O38 0.028(5) 0.029(5) 0.019(5) -0.004(5) -0.002(4) -0.004(4)
O39 0.025(5) 0.028(5) 0.015(5) -0.005(4) -0.007(4) -0.011(4)
O40 0.019(5) 0.023(5) 0.026(5) -0.005(4) 0.002(4) 0.000(4)
O41 0.030(5) 0.023(5) 0.018(5) 0.003(4) 0.001(4) 0.002(4)
O42 0.026(5) 0.026(4) 0.017(4) 0.000(5) -0.005(4) 0.008(4)
O43 0.015(5) 0.033(5) 0.028(5) 0.001(5) 0.000(4) 0.001(4)
O44 0.017(5) 0.031(5) 0.025(5) 0.007(4) 0.001(4) -0.005(4)
O45 0.030(5) 0.029(5) 0.029(5) 0.000(5) 0.001(4) -0.006(5)
O46 0.019(5) 0.034(6) 0.024(5) 0.003(5) 0.001(4) -0.002(4)
O47 0.022(5) 0.029(5) 0.033(6) 0.004(5) -0.003(4) -0.003(4)
O48 0.023(5) 0.030(6) 0.026(5) 0.007(5) -0.004(4) -0.001(4)
O49 0.026(5) 0.029(5) 0.023(5) 0.001(4) 0.003(4) 0.005(4)
O50 0.027(5) 0.032(5) 0.022(5) -0.001(5) -0.001(4) -0.005(5)
O51 0.023(5) 0.026(5) 0.021(5) -0.004(4) -0.001(4) -0.011(4)
O52 0.022(5) 0.029(5) 0.033(6) 0.013(5) -0.001(4) -0.005(4)
O53 0.018(5) 0.031(5) 0.026(5) 0.002(5) 0.003(4) 0.000(4)
O54 0.022(5) 0.031(5) 0.022(5) -0.005(5) 0.001(4) -0.009(4)
O55 0.031(5) 0.027(5) 0.022(5) 0.000(5) -0.001(5) 0.007(4)
O56 0.028(5) 0.033(6) 0.022(5) 0.000(5) -0.002(4) 0.000(5)
O57 0.018(5) 0.034(6) 0.033(5) -0.008(5) 0.002(4) 0.003(4)
O58 0.019(5) 0.031(5) 0.028(5) -0.009(5) 0.001(4) 0.000(4)
O59 0.028(5) 0.028(5) 0.018(5) -0.003(4) 0.002(4) 0.007(4)
B1 0.008(3) 0.008(3) 0.006(3) -0.001(3) 0.002(3) -0.001(2)
O60 0.008(4) 0.017(4) 0.011(4) 0.001(4) 0.000(4) 0.000(3)
O61 0.011(4) 0.012(4) 0.015(4) -0.001(4) -0.002(4) -0.003(3)
O62 0.011(4) 0.014(4) 0.006(4) -0.003(3) -0.001(3) -0.003(3)
O63 0.011(4) 0.017(4) 0.008(4) 0.001(4) 0.000(3) 0.000(4)
B1A 0.008(3) 0.008(3) 0.006(3) -0.001(3) 0.002(3) -0.001(2)
O60A 0.008(4) 0.017(4) 0.011(4) 0.001(4) 0.000(4) 0.000(3)
O61A 0.011(4) 0.012(4) 0.015(4) -0.001(4) -0.002(4) -0.003(3)
O62A 0.011(4) 0.014(4) 0.006(4) -0.003(3) -0.001(3) -0.003(3)
O63A 0.011(4) 0.017(4) 0.008(4) 0.001(4) 0.000(3) 0.000(4)
O64 0.037(7) 0.044(8) 0.046(8) 0.003(7) 0.001(6) -0.007(6)
O65 0.083(10) 0.037(8) 0.040(8) 0.004(7) -0.012(8) -0.004(8)
O66 0.030(6) 0.041(7) 0.020(6) -0.008(5) -0.004(5) -0.006(5)
O67 0.078(10) 0.054(8) 0.053(9) -0.001(8) 0.017(8) -0.018(7)
O68 0.039(11) 0.046(11) 0.031(10) 0.010(11) 0.002(10) 0.025(9)
O69 0.082(11) 0.070(10) 0.067(10) -0.007(8) -0.001(9) 0.001(9)
O70 0.038(7) 0.039(6) 0.042(7) 0.000(7) 0.012(7) -0.020(5)
O71 0.057(9) 0.074(10) 0.095(11) -0.033(9) -0.009(9) -0.009(8)
O72 0.050(8) 0.052(9) 0.072(10) -0.007(8) -0.029(8) 0.008(7)
O73 0.038(7) 0.029(6) 0.027(6) -0.004(6) -0.002(6) 0.003(6)
O74 0.092(11) 0.059(10) 0.090(11) -0.008(9) -0.021(10) -0.005(9)
O75 0.060(9) 0.049(8) 0.041(8) 0.009(7) -0.009(7) 0.019(7)
O76 0.022(10) 0.027(9) 0.034(11) -0.003(9) 0.017(9) 0.000(8)
O77 0.032(11) 0.016(9) 0.037(11) 0.013(9) 0.007(9) 0.016(8)
O78 0.036(11) 0.061(13) 0.024(11) 0.004(10) 0.000(9) -0.027(10)
O79 0.056(13) 0.021(11) 0.052(13) 0.004(10) -0.011(11) 0.013(10)
O80 0.016(13) 0.013(13) 0.008(13) -0.001(11) 0.001(11) 0.001(11)
O81 0.029(15) 0.018(14) 0.027(15) 0.002(12) -0.013(12) -0.002(12)

loop_
_atom_type_symbol
_atom_type_description
_atom_type_scat_dispersion_real
_atom_type_scat_dispersion_imag
_atom_type_scat_source
C C 0.0033 0.0016 'International Tables Vol C Tables 4.2.6.8 and 6.1.1.4'
H H 0.0000 0.0000 'International Tables Vol C Tables 4.2.6.8 and 6.1.1.4'
B B 0.0013 0.0007 'International Tables Vol C Tables 4.2.6.8 and 6.1.1.4'
N N 0.0061 0.0033 'International Tables Vol C Tables 4.2.6.8 and 6.1.1.4'
O O 0.0106 0.0060 'International Tables Vol C Tables 4.2.6.8 and 6.1.1.4'
Nd Nd -0.1943 3.0179 'International Tables Vol C Tables 4.2.6.8 and 6.1.1.4'
W W -0.8490 6.8722 'International Tables Vol C Tables 4.2.6.8 and 6.1.1.4'

loop_
_geom_angle_atom_site_label_1
_geom_angle_atom_site_label_2
_geom_angle_atom_site_label_3
_geom_angle
_geom_angle_site_symmetry_1
_geom_angle_site_symmetry_3
O1 Nd1 O3 126.3(4) . .
O1 Nd1 O9 142.3(4) . .
O3 Nd1 O9 73.3(4) . .
O1 Nd1 O6 70.3(4) . .
O3 Nd1 O6 139.1(4) . .
O9 Nd1 O6 75.4(4) . .
O1 Nd1 O7 88.7(4) . .
O3 Nd1 O7 138.9(4) . .
O9 Nd1 O7 92.1(5) . .
O6 Nd1 O7 67.2(4) . .
O1 Nd1 N1 63.6(4) . .
O3 Nd1 N1 63.3(4) . .
O9 Nd1 N1 129.4(4) . .
O6 Nd1 N1 123.8(4) . .
O7 Nd1 N1 137.8(4) . .
O1 Nd1 O8 143.1(4) . .
O3 Nd1 O8 67.2(4) . .
O9 Nd1 O8 71.3(4) . .
O6 Nd1 O8 125.1(4) . .
O7 Nd1 O8 71.7(4) . .
N1 Nd1 O8 111.2(4) . .
O1 Nd1 O35 76.3(4) . 2_765
O3 Nd1 O35 94.7(4) . 2_765
O9 Nd1 O35 139.0(4) . 2_765
O6 Nd1 O35 126.2(4) . 2_765
O7 Nd1 O35 71.2(5) . 2_765
N1 Nd1 O35 71.7(4) . 2_765
O8 Nd1 O35 68.0(4) . 2_765
O1 Nd1 O24 84.2(4) . .
O3 Nd1 O24 72.0(4) . .
O9 Nd1 O24 71.3(4) . .
O6 Nd1 O24 73.4(4) . .
O7 Nd1 O24 140.1(4) . .
N1 Nd1 O24 71.6(4) . .
O8 Nd1 O24 130.6(4) . .
O35 Nd1 O24 143.1(4) 2_765 .
O4 Nd2 O15 122.0(4) . .
O4 Nd2 O18 138.2(4) . 4_655
O15 Nd2 O18 95.0(4) . 4_655
O4 Nd2 O10 66.7(4) . .
O15 Nd2 O10 142.6(4) . .
O18 Nd2 O10 72.0(4) 4_655 .
O4 Nd2 O11 77.2(4) . .
O15 Nd2 O11 142.9(4) . .
O18 Nd2 O11 84.5(4) 4_655 .
O10 Nd2 O11 72.3(4) . .
O4 Nd2 O13 72.2(4) . .
O15 Nd2 O13 77.8(4) . .
O18 Nd2 O13 140.6(5) 4_655 .
O10 Nd2 O13 134.0(4) . .
O11 Nd2 O13 79.4(4) . .
O4 Nd2 O14 99.7(4) . .
O15 Nd2 O14 69.1(4) . .
O18 Nd2 O14 74.1(4) 4_655 .
O10 Nd2 O14 73.6(4) . .
O11 Nd2 O14 143.9(4) . .
O13 Nd2 O14 134.6(4) . .
O4 Nd2 O12 133.4(4) . .
O15 Nd2 O12 74.7(4) . .
O18 Nd2 O12 70.9(4) 4_655 .
O10 Nd2 O12 128.8(4) . .
O11 Nd2 O12 70.1(4) . .
O13 Nd2 O12 69.9(4) . .
O14 Nd2 O12 126.2(4) . .
O20A Nd3 O16 89.4(11) . .
O16 Nd3 O23 138.2(7) . .
O20A Nd3 O22A 110.6(14) . .
O16 Nd3 O22A 143.9(10) . .
O16 Nd3 O17 125.9(5) . .
O23 Nd3 O17 78.6(8) . .
O20A Nd3 O23A 77.8(15) . .
O16 Nd3 O23A 143.2(10) . .
O22A Nd3 O23A 72.3(14) . .
O20A Nd3 O21 68.5(10) . .
O16 Nd3 O21 75.2(5) . .
O23 Nd3 O21 102.0(7) . .
O22A Nd3 O21 84.4(11) . .
O17 Nd3 O21 147.4(6) . .
O23A Nd3 O21 128.6(12) . .
O20A Nd3 N2 135.8(10) . .
O16 Nd3 N2 63.0(4) . .
O23 Nd3 N2 129.8(7) . .
O22A Nd3 N2 111.7(11) . .
O17 Nd3 N2 63.1(5) . .
O23A Nd3 N2 103.4(11) . .
O21 Nd3 N2 127.9(5) . .
O16 Nd3 O22 140.4(6) . .
O23 Nd3 O22 64.9(9) . .
O17 Nd3 O22 84.2(7) . .
O21 Nd3 O22 67.4(7) . .
N2 Nd3 O22 134.8(6) . .
O20A Nd3 O25 69.5(10) . .
O16 Nd3 O25 74.9(4) . .
O23 Nd3 O25 75.0(7) . .
O22A Nd3 O25 139.5(10) . .
O17 Nd3 O25 84.1(6) . .
O23A Nd3 O25 68.3(10) . .
O21 Nd3 O25 127.9(5) . .
N2 Nd3 O25 70.2(4) . .
O22 Nd3 O25 139.7(6) . .
O20A Nd3 O28 138.2(10) . 4_655
O16 Nd3 O28 76.2(4) . 4_655
O23 Nd3 O28 143.1(7) . 4_655
O22A Nd3 O28 68.9(10) . 4_655
O17 Nd3 O28 90.0(6) . 4_655
O23A Nd3 O28 134.5(10) . 4_655
O21 Nd3 O28 69.9(5) . 4_655
N2 Nd3 O28 71.1(4) . 4_655
O22 Nd3 O28 79.2(6) . 4_655
O25 Nd3 O28 139.1(3) . 4_655
O20A Nd3 O17A 141.9(13) . .
O16 Nd3 O17A 123.4(8) . .
O22A Nd3 O17A 55.0(13) . .
O23A Nd3 O17A 64.4(13) . .
O21 Nd3 O17A 133.4(9) . .
N2 Nd3 O17A 62.2(8) . .
O25 Nd3 O17A 98.7(9) . .
O28 Nd3 O17A 74.3(9) 4_655 .
C1 O1 Nd1 126.0(10) . .
C7 O3 Nd1 124.9(10) . .
C7 O4 Nd2 139.8(10) . .
C4 O5 H5 109.5 . .
Nd1 O6 H6A 109.4 . .
Nd1 O6 H6B 109.3 . .
H6A O6 H6B 109.5 . .
Nd1 O7 H7A 109.3 . .
Nd1 O7 H7B 109.2 . .
H7A O7 H7B 109.5 . .
Nd1 O8 H8A 109.1 . .
Nd1 O8 H8B 109.4 . .
H8A O8 H8B 109.5 . .
Nd1 O9 H9A 109.3 . .
Nd1 O9 H9B 109.2 . .
H9A O9 H9B 109.5 . .
Nd2 O10 H10A 109.4 . .
Nd2 O10 H10B 109.2 . .
H10A O10 H10B 109.5 . .
Nd2 O11 H11A 109.4 . .
Nd2 O11 H11B 109.3 . .
H11A O11 H11B 109.5 . .
Nd2 O12 H12A 109.3 . .
Nd2 O12 H12B 109.2 . .
H12A O12 H12B 109.5 . .
Nd2 O13 H13A 109.3 . .
Nd2 O13 H13B 109.3 . .
H13A O13 H13B 109.5 . .
Nd2 O14 H14A 109.4 . .
Nd2 O14 H14B 109.4 . .
H14A O14 H14B 109.5 . .
C8 O15 Nd2 134.5(11) . .
C8 O16 Nd3 127.0(10) . .
C14 O17 Nd3 123.8(14) . .
Nd3 O20 H20A 108.7 . .
Nd3 O20 H20B 125.0 . .
H20A O20 H20B 107.1 . .
Nd3 O22 H22A 109.2 . .
Nd3 O22 H22B 109.1 . .
H22A O22 H22B 109.5 . .
Nd3 O23 H23A 109.5 . .
Nd3 O23 H23B 109.4 . .
H23A O23 H23B 109.5 . .
C14 O17A Nd3 119(2) . .
Nd3 O20A H20C 109.5 . .
Nd3 O20A H20D 109.5 . .
H20C O20A H20D 109.5 . .
Nd3 O22A H22C 107.9 . .
Nd3 O22A H22D 109.7 . .
H22C O22A H22D 109.5 . .
Nd3 O23A H23C 109.9 . .
Nd3 O23A H23D 108.7 . .
H23C O23A H23D 109.5 . .
C14 O18 Nd2 148.9(12) . 4_654
C11 O19 H19 109.5 . .
Nd3 O21 H21A 109.6 . .
Nd3 O21 H21B 109.3 . .
H21A O21 H21B 109.5 . .
C2 N1 C6 117.8(13) . .
C2 N1 Nd1 120.9(10) . .
C6 N1 Nd1 121.3(9) . .
C9 N2 C13 117.1(13) . .
C9 N2 Nd3 121.5(10) . .
C13 N2 Nd3 121.3(10) . .
O2 C1 O1 124.6(15) . .
O2 C1 C2 120.5(14) . .
O1 C1 C2 114.8(14) . .
N1 C2 C3 123.0(15) . .
N1 C2 C1 114.6(14) . .
C3 C2 C1 122.3(14) . .
C2 C3 C4 117.6(15) . .
C2 C3 H3 121.2 . .
C4 C3 H3 121.2 . .
O5 C4 C5 117.0(15) . .
O5 C4 C3 123.4(15) . .
C5 C4 C3 119.6(15) . .
C6 C5 C4 118.0(14) . .
C6 C5 H5A 121.0 . .
C4 C5 H5A 121.0 . .
N1 C6 C5 124.0(13) . .
N1 C6 C7 114.0(13) . .
C5 C6 C7 121.8(13) . .
O4 C7 O3 124.7(15) . .
O4 C7 C6 119.5(14) . .
O3 C7 C6 115.8(13) . .
O15 C8 O16 127.9(15) . .
O15 C8 C9 116.9(14) . .
O16 C8 C9 115.2(14) . .
N2 C9 C10 124.7(14) . .
N2 C9 C8 112.9(13) . .
C10 C9 C8 122.4(14) . .
C11 C10 C9 118.0(15) . .
C11 C10 H10 121.0 . .
C9 C10 H10 121.0 . .
O19 C11 C12 125.9(17) . .
O19 C11 C10 115.4(16) . .
C12 C11 C10 118.7(16) . .
C11 C12 C13 119.0(17) . .
C11 C12 H12 120.5 . .
C13 C12 H12 120.5 . .
N2 C13 C12 122.4(15) . .
N2 C13 C14 116.0(15) . .
C12 C13 C14 121.6(15) . .
O18 C14 O17A 122(2) . .
O18 C14 O17 123.4(18) . .
O18 C14 C13 121.8(17) . .
O17A C14 C13 113(2) . .
O17 C14 C13 113.3(16) . .
O24 W1 O36 101.1(6) . .
O24 W1 O37 102.2(6) . .
O36 W1 O37 88.2(6) . .
O24 W1 O38 99.5(6) . .
O36 W1 O38 159.4(5) . .
O37 W1 O38 88.7(5) . .
O24 W1 O39 97.5(6) . .
O36 W1 O39 88.5(5) . .
O37 W1 O39 160.3(6) . .
O38 W1 O39 87.6(5) . .
O24 W1 O61A 148.1(18) . .
O36 W1 O61A 59.4(18) . .
O37 W1 O61A 55.9(17) . .
O38 W1 O61A 102.4(18) . .
O39 W1 O61A 106.2(17) . .
O24 W1 O60 168.2(5) . .
O36 W1 O60 86.0(5) . .
O37 W1 O60 87.3(5) . .
O38 W1 O60 73.5(5) . .
O39 W1 O60 73.1(4) . .
O25 W2 O40 102.1(6) . .
O25 W2 O41 95.5(6) . .
O40 W2 O41 91.6(6) . .
O25 W2 O37 101.6(6) . .
O40 W2 O37 87.2(5) . .
O41 W2 O37 162.7(6) . .
O25 W2 O42 96.9(5) . .
O40 W2 O42 161.0(5) . .
O41 W2 O42 87.2(5) . .
O37 W2 O42 88.3(5) . .
O25 W2 O61A 149.3(19) . .
O40 W2 O61A 58.9(19) . .
O41 W2 O61A 108.1(18) . .
O37 W2 O61A 57.0(18) . .
O42 W2 O61A 103.5(19) . .
O25 W2 O61 167.0(5) . .
O40 W2 O61 87.0(5) . .
O41 W2 O61 74.8(5) . .
O37 W2 O61 87.9(5) . .
O42 W2 O61 74.4(5) . .
O26 W3 O40 101.5(6) . .
O26 W3 O36 102.0(6) . .
O40 W3 O36 87.2(6) . .
O26 W3 O43 99.5(6) . .
O40 W3 O43 158.9(5) . .
O36 W3 O43 90.0(6) . .
O26 W3 O44 98.4(6) . .
O40 W3 O44 87.8(5) . .
O36 W3 O44 159.6(5) . .
O43 W3 O44 87.5(6) . .
O26 W3 O62 169.7(5) . .
O40 W3 O62 84.7(5) . .
O36 W3 O62 86.3(5) . .
O43 W3 O62 74.2(5) . .
O44 W3 O62 73.5(5) . .
O26 W3 O61A 144.9(17) . .
O40 W3 O61A 54.7(16) . .
O36 W3 O61A 56.3(16) . .
O43 W3 O61A 107.1(16) . .
O44 W3 O61A 105.2(16) . .
O27 W4 O46 104.7(6) . .
O27 W4 O45 98.5(6) . .
O46 W4 O45 90.7(6) . .
O27 W4 O47 100.8(6) . .
O46 W4 O47 87.8(6) . .
O45 W4 O47 160.4(6) . .
O27 W4 O38 95.7(6) . .
O46 W4 O38 159.5(5) . .
O45 W4 O38 87.9(5) . .
O47 W4 O38 86.7(5) . .
O27 W4 O60A 149.3(18) . .
O46 W4 O60A 56.0(18) . .
O45 W4 O60A 104.8(17) . .
O47 W4 O60A 58.6(17) . .
O38 W4 O60A 104.7(19) . .
O27 W4 O60 167.6(5) . .
O46 W4 O60 86.0(5) . .
O45 W4 O60 74.8(5) . .
O47 W4 O60 85.6(5) . .
O38 W4 O60 73.9(5) . .
O28 W5 O47 103.0(6) . .
O28 W5 O48 101.8(6) . .
O47 W5 O48 88.5(6) . .
O28 W5 O42 99.3(5) . .
O47 W5 O42 89.0(5) . .
O48 W5 O42 158.8(5) . .
O28 W5 O49 97.3(6) . .
O47 W5 O49 159.7(6) . .
O48 W5 O49 87.1(6) . .
O42 W5 O49 88.0(5) . .
O28 W5 O61 168.7(5) . .
O47 W5 O61 86.1(5) . .
O48 W5 O61 84.9(5) . .
O42 W5 O61 74.0(5) . .
O49 W5 O61 73.7(5) . .
O28 W5 O60A 146.5(17) . .
O47 W5 O60A 55.8(17) . .
O48 W5 O60A 56.6(17) . .
O42 W5 O60A 105.3(17) . .
O49 W5 O60A 105.9(17) . .
O29 W6 O51 100.7(6) . .
O29 W6 O50 99.4(6) . .
O51 W6 O50 87.3(5) . .
O29 W6 O49 100.2(6) . .
O51 W6 O49 91.0(6) . .
O50 W6 O49 160.4(6) . .
O29 W6 O41 98.3(6) . .
O51 W6 O41 160.9(5) . .
O50 W6 O41 88.4(6) . .
O49 W6 O41 86.8(5) . .
O29 W6 O61 170.0(5) . .
O51 W6 O61 87.8(5) . .
O50 W6 O61 86.1(5) . .
O49 W6 O61 74.2(5) . .
O41 W6 O61 73.4(5) . .
O30 W7 O50 101.7(6) . .
O30 W7 O54 100.3(6) . .
O50 W7 O54 87.7(5) . .
O30 W7 O44 98.4(6) . .
O50 W7 O44 91.6(6) . .
O54 W7 O44 161.1(5) . .
O30 W7 O52 97.4(6) . .
O50 W7 O52 160.8(6) . .
O54 W7 O52 86.9(5) . .
O44 W7 O52 87.6(5) . .
O30 W7 O62 168.8(5) . .
O50 W7 O62 87.3(5) . .
O54 W7 O62 86.6(5) . .
O44 W7 O62 74.5(5) . .
O52 W7 O62 74.1(5) . .
O30 W7 O62A 149.0(15) . .
O50 W7 O62A 60.2(14) . .
O54 W7 O62A 57.0(15) . .
O44 W7 O62A 106.6(15) . .
O52 W7 O62A 101.6(14) . .
O31 W8 O55 100.9(6) . .
O31 W8 O56 102.0(6) . .
O55 W8 O56 87.4(5) . .
O31 W8 O52 97.9(6) . .
O55 W8 O52 90.3(5) . .
O56 W8 O52 160.0(6) . .
O31 W8 O43 97.2(6) . .
O55 W8 O43 161.9(5) . .
O56 W8 O43 88.1(6) . .
O52 W8 O43 87.9(5) . .
O31 W8 O62 168.6(5) . .
O55 W8 O62 87.5(5) . .
O56 W8 O62 85.8(5) . .
O52 W8 O62 74.3(5) . .
O43 W8 O62 74.6(5) . .
O31 W8 O63A 145.7(15) . .
O55 W8 O63A 59.1(16) . .
O56 W8 O63A 53.5(14) . .
O52 W8 O63A 108.9(14) . .
O43 W8 O63A 104.6(16) . .
O32 W9 O56 101.5(6) . .
O32 W9 O39 99.9(6) . .
O56 W9 O39 90.6(6) . .
O32 W9 O59 99.9(6) . .
O56 W9 O59 87.6(5) . .
O39 W9 O59 160.1(5) . .
O32 W9 O45 98.4(6) . .
O56 W9 O45 160.0(6) . .
O39 W9 O45 86.9(5) . .
O59 W9 O45 88.0(6) . .
O32 W9 O63A 146.1(16) . .
O56 W9 O63A 56.5(18) . .
O39 W9 O63A 105.3(17) . .
O59 W9 O63A 57.7(17) . .
O45 W9 O63A 105.1(17) . .
O32 W9 O60 170.6(5) . .
O56 W9 O60 86.2(5) . .
O39 W9 O60 74.4(5) . .
O59 W9 O60 85.6(5) . .
O45 W9 O60 74.1(5) . .
O33 W10 O46 100.8(6) . .
O33 W10 O48 101.7(6) . .
O46 W10 O48 87.5(6) . .
O33 W10 O57 98.2(6) . .
O46 W10 O57 160.9(6) . .
O48 W10 O57 90.8(6) . .
O33 W10 O58 97.7(6) . .
O46 W10 O58 87.8(6) . .
O48 W10 O58 160.6(6) . .
O57 W10 O58 87.6(6) . .
O33 W10 O63 169.1(6) . .
O46 W10 O63 85.8(5) . .
O48 W10 O63 87.2(5) . .
O57 W10 O63 75.1(5) . .
O58 W10 O63 73.7(5) . .
O33 W10 O60A 146.1(19) . .
O46 W10 O60A 54.7(17) . .
O48 W10 O60A 58.7(16) . .
O57 W10 O60A 108.6(17) . .
O58 W10 O60A 103.6(17) . .
O34 W11 O54 101.1(6) . .
O34 W11 O51 101.8(6) . .
O54 W11 O51 87.9(5) . .
O34 W11 O53 96.8(6) . .
O54 W11 O53 91.2(5) . .
O51 W11 O53 161.2(6) . .
O34 W11 O57 98.1(6) . .
O54 W11 O57 160.8(6) . .
O51 W11 O57 87.5(6) . .
O53 W11 O57 87.3(6) . .
O34 W11 O63 168.0(6) . .
O54 W11 O63 87.4(5) . .
O51 W11 O63 86.7(5) . .
O53 W11 O63 74.5(5) . .
O57 W11 O63 73.7(5) . .
O34 W11 O62A 150.8(16) . .
O54 W11 O62A 58.7(15) . .
O51 W11 O62A 59.9(14) . .
O53 W11 O62A 103.9(14) . .
O57 W11 O62A 103.1(16) . .
O35 W12 O59 100.6(6) . .
O35 W12 O55 103.0(6) . .
O59 W12 O55 88.1(5) . .
O35 W12 O58 97.8(6) . .
O59 W12 O58 90.3(6) . .
O55 W12 O58 159.1(5) . .
O35 W12 O53 98.8(6) . .
O59 W12 O53 160.5(6) . .
O55 W12 O53 87.4(5) . .
O58 W12 O53 87.1(6) . .
O35 W12 O63 169.2(5) . .
O59 W12 O63 86.2(5) . .
O55 W12 O63 85.5(5) . .
O58 W12 O63 73.6(5) . .
O53 W12 O63 74.6(5) . .
O35 W12 O63A 145.6(15) . .
O59 W12 O63A 54.5(14) . .
O55 W12 O63A 57.8(16) . .
O58 W12 O63A 105.0(16) . .
O53 W12 O63A 107.7(14) . .
W1 O24 Nd1 152.8(6) . .
W2 O25 Nd3 156.8(7) . .
W5 O28 Nd3 154.9(6) . 4_654
W12 O35 Nd1 155.5(7) . 2_764
W1 O36 W3 148.2(7) . .
W1 O37 W2 145.3(8) . .
W1 O38 W4 122.0(6) . .
W9 O39 W1 123.1(6) . .
W3 O40 W2 148.6(7) . .
W2 O41 W6 121.4(7) . .
W5 O42 W2 121.3(6) . .
W3 O43 W8 121.3(7) . .
W7 O44 W3 121.8(7) . .
W4 O45 W9 121.1(7) . .
W10 O46 W4 147.8(7) . .
W5 O47 W4 147.2(8) . .
W5 O48 W10 148.4(7) . .
W6 O49 W5 122.4(7) . .
W7 O50 W6 147.7(7) . .
W6 O51 W11 146.8(7) . .
W8 O52 W7 121.1(8) . .
W11 O53 W12 120.5(7) . .
W11 O54 W7 146.3(6) . .
W8 O55 W12 147.0(6) . .
W9 O56 W8 148.5(7) . .
W10 O57 W11 121.2(7) . .
W12 O58 W10 122.2(7) . .
W12 O59 W9 147.8(7) . .
O62 B1 O63 110.1(7) . .
O62 B1 O61 109.0(9) . .
O63 B1 O61 110.7(10) . .
O62 B1 O60 110.0(10) . .
O63 B1 O60 108.7(9) . .
O61 B1 O60 108.3(7) . .
B1 O60 W4 125.7(8) . .
B1 O60 W9 124.8(7) . .
W4 O60 W9 90.1(4) . .
B1 O60 W1 125.4(8) . .
W4 O60 W1 90.4(3) . .
W9 O60 W1 89.4(4) . .
B1 O61 W2 125.6(9) . .
B1 O61 W6 124.5(6) . .
W2 O61 W6 90.4(4) . .
B1 O61 W5 125.5(9) . .
W2 O61 W5 90.3(3) . .
W6 O61 W5 89.7(4) . .
B1 O62 W7 125.3(7) . .
B1 O62 W8 124.2(7) . .
W7 O62 W8 90.5(4) . .
B1 O62 W3 125.8(8) . .
W7 O62 W3 90.2(4) . .
W8 O62 W3 89.9(4) . .
B1 O63 W10 125.0(8) . .
B1 O63 W12 126.1(7) . .
W10 O63 W12 90.4(4) . .
B1 O63 W11 124.0(7) . .
W10 O63 W11 90.0(4) . .
W12 O63 W11 90.4(4) . .
O62A B1A O60A 113(4) . .
O62A B1A O63A 111(3) . .
O60A B1A O63A 104(3) . .
O62A B1A O61A 114(4) . .
O60A B1A O61A 105(3) . .
O63A B1A O61A 109(3) . .
B1A O60A W4 125(4) . .
B1A O60A W10 119(4) . .
W4 O60A W10 99(3) . .
B1A O60A W5 116(3) . .
W4 O60A W5 96(3) . .
W10 O60A W5 95(2) . .
B1A O61A W2 123(4) . .
B1A O61A W1 122(4) . .
W2 O61A W1 100(3) . .
B1A O61A W3 114(4) . .
W2 O61A W3 96(3) . .
W1 O61A W3 95(2) . .
B1A O62A W11 126(4) . .
B1A O62A W7 122(4) . .
W11 O62A W7 96(2) . .
B1A O63A W9 126(3) . .
B1A O63A W8 117(3) . .
W9 O63A W8 99(2) . .
B1A O63A W12 116(3) . .
W9 O63A W12 98(2) . .
W8 O63A W12 95(2) . .
H64A O64 H64B 107.2 . .
H65A O65 H65B 109.5 . .
H66A O66 H66B 107.2 . .
H67A O67 H67B 107.2 . .
H68A O68 H68B 109.5 . .
H69A O69 H69B 109.5 . .
H70A O70 H70B 107.2 . .
H71A O71 H71B 107.2 . .
H72A O72 H72B 107.1 . .
H73A O73 H73B 109.5 . .
H74A O74 H74B 109.5 . .
H75A O75 H75B 107.1 . .
H76A O76 H76B 109.5 . .
H77A O77 H77B 109.5 . .
H78A O78 H78B 107.1 . .
H79A O79 H79B 107.1 . .
H80A O80 H80B 107.1 . .
H81A O81 H81B 107.3 . .

loop_
_geom_bond_atom_site_label_1
_geom_bond_atom_site_label_2
_geom_bond_distance
_geom_bond_site_symmetry_2
Nd1 O1 2.435(11) .
Nd1 O3 2.446(11) .
Nd1 O9 2.469(12) .
Nd1 O6 2.470(12) .
Nd1 O7 2.472(13) .
Nd1 N1 2.510(12) .
Nd1 O8 2.571(12) .
Nd1 O35 2.603(12) 2_765
Nd1 O24 2.605(12) .
Nd2 O4 2.358(10) .
Nd2 O15 2.374(12) .
Nd2 O18 2.419(12) 4_655
Nd2 O10 2.497(12) .
Nd2 O11 2.500(13) .
Nd2 O13 2.520(13) .
Nd2 O14 2.550(12) .
Nd2 O12 2.575(13) .
Nd3 O20A 2.39(4) .
Nd3 O16 2.422(11) .
Nd3 O23 2.44(2) .
Nd3 O22A 2.45(4) .
Nd3 O17 2.470(19) .
Nd3 O23A 2.47(4) .
Nd3 O21 2.493(16) .
Nd3 N2 2.521(13) .
Nd3 O22 2.54(2) .
Nd3 O25 2.540(12) .
Nd3 O28 2.548(11) 4_655
Nd3 O17A 2.56(3) .
O1 C1 1.290(19) .
O2 C1 1.247(19) .
O3 C7 1.295(19) .
O4 C7 1.240(18) .
O5 C4 1.338(19) .
O5 H5 0.8400 .
O6 H6A 0.8700 .
O6 H6B 0.8700 .
O7 H7A 0.8701 .
O7 H7B 0.8701 .
O8 H8A 0.8700 .
O8 H8B 0.8698 .
O9 H9A 0.8699 .
O9 H9B 0.8699 .
O10 H10A 0.8698 .
O10 H10B 0.8700 .
O11 H11A 0.8701 .
O11 H11B 0.8700 .
O12 H12A 0.8700 .
O12 H12B 0.8700 .
O13 H13A 0.8702 .
O13 H13B 0.8700 .
O14 H14A 0.8700 .
O14 H14B 0.8701 .
O15 C8 1.234(19) .
O16 C8 1.253(19) .
O17 C14 1.33(3) .
O20 H20A 0.8700 .
O20 H20B 0.8700 .
O22 H22A 0.8700 .
O22 H22B 0.8701 .
O23 H23A 0.8700 .
O23 H23B 0.8701 .
O17A C14 1.32(4) .
O20A H20C 0.8700 .
O20A H20D 0.8701 .
O22A H22C 0.8700 .
O22A H22D 0.8699 .
O23A H23C 0.8704 .
O23A H23D 0.8699 .
O18 C14 1.24(2) .
O18 Nd2 2.419(12) 4_654
O19 C11 1.34(2) .
O19 H19 0.8400 .
O21 H21A 0.8700 .
O21 H21B 0.8700 .
N1 C2 1.352(19) .
N1 C6 1.356(19) .
N2 C9 1.331(19) .
N2 C13 1.34(2) .
C1 C2 1.50(2) .
C2 C3 1.41(2) .
C3 C4 1.41(2) .
C3 H3 0.9500 .
C4 C5 1.41(2) .
C5 C6 1.38(2) .
C5 H5A 0.9500 .
C6 C7 1.49(2) .
C8 C9 1.53(2) .
C9 C10 1.39(2) .
C10 C11 1.39(2) .
C10 H10 0.9500 .
C11 C12 1.38(3) .
C12 C13 1.42(2) .
C12 H12 0.9500 .
C13 C14 1.48(2) .
W1 O24 1.718(12) .
W1 O36 1.864(13) .
W1 O37 1.873(12) .
W1 O38 1.923(13) .
W1 O39 1.928(12) .
W1 O61A 2.39(7) .
W1 O60 2.396(12) .
W2 O25 1.709(12) .
W2 O40 1.879(13) .
W2 O41 1.894(13) .
W2 O37 1.914(12) .
W2 O42 1.938(13) .
W2 O61A 2.32(7) .
W2 O61 2.351(13) .
W3 O26 1.710(14) .
W3 O40 1.874(13) .
W3 O36 1.893(13) .
W3 O43 1.923(13) .
W3 O44 1.926(13) .
W3 O62 2.388(12) .
W3 O61A 2.52(7) .
W4 O27 1.705(13) .
W4 O46 1.878(13) .
W4 O45 1.907(13) .
W4 O47 1.923(12) .
W4 O38 1.940(13) .
W4 O60A 2.33(7) .
W4 O60 2.364(12) .
W5 O28 1.714(11) .
W5 O47 1.837(12) .
W5 O48 1.866(13) .
W5 O42 1.914(13) .
W5 O49 1.920(13) .
W5 O61 2.385(13) .
W5 O60A 2.50(7) .
W6 O29 1.698(11) .
W6 O51 1.863(13) .
W6 O50 1.901(13) .
W6 O49 1.908(14) .
W6 O41 1.950(13) .
W6 O61 2.372(10) .
W7 O30 1.696(13) .
W7 O50 1.852(13) .
W7 O54 1.909(14) .
W7 O44 1.917(13) .
W7 O52 1.939(12) .
W7 O62 2.353(12) .
W7 O62A 2.47(6) .
W8 O31 1.708(12) .
W8 O55 1.877(15) .
W8 O56 1.889(14) .
W8 O52 1.910(13) .
W8 O43 1.930(13) .
W8 O62 2.365(12) .
W8 O63A 2.43(7) .
W9 O32 1.690(11) .
W9 O56 1.857(14) .
W9 O39 1.884(13) .
W9 O59 1.915(13) .
W9 O45 1.940(14) .
W9 O63A 2.29(6) .
W9 O60 2.371(10) .
W10 O33 1.697(14) .
W10 O46 1.874(13) .
W10 O48 1.881(13) .
W10 O57 1.902(13) .
W10 O58 1.916(13) .
W10 O63 2.346(13) .
W10 O60A 2.40(7) .
W11 O34 1.707(14) .
W11 O54 1.865(14) .
W11 O51 1.905(12) .
W11 O53 1.928(12) .
W11 O57 1.935(13) .
W11 O63 2.382(12) .
W11 O62A 2.41(6) .
W12 O35 1.714(13) .
W12 O59 1.838(13) .
W12 O55 1.898(14) .
W12 O58 1.900(13) .
W12 O53 1.949(13) .
W12 O63 2.362(12) .
W12 O63A 2.48(7) .
O28 Nd3 2.548(11) 4_654
O35 Nd1 2.603(12) 2_764
B1 O62 1.530(6) .
B1 O63 1.530(6) .
B1 O61 1.531(6) .
B1 O60 1.531(6) .
B1A O62A 1.46(6) .
B1A O60A 1.58(7) .
B1A O63A 1.60(6) .
B1A O61A 1.61(7) .
O64 H64A 0.8707 .
O64 H64B 0.8724 .
O65 H65A 0.8699 .
O65 H65B 0.8701 .
O66 H66A 0.8699 .
O66 H66B 0.8700 .
O67 H67A 0.8700 .
O67 H67B 0.8700 .
O68 H68A 0.8699 .
O68 H68B 0.8697 .
O69 H69A 0.8700 .
O69 H69B 0.8700 .
O70 H70A 0.8701 .
O70 H70B 0.8701 .
O71 H71A 0.8701 .
O71 H71B 0.8708 .
O72 H72A 0.8700 .
O72 H72B 0.8700 .
O73 H73A 0.8701 .
O73 H73B 0.8699 .
O74 H74A 0.8701 .
O74 H74B 0.8698 .
O75 H75A 0.8701 .
O75 H75B 0.8700 .
O76 H76A 0.8700 .
O76 H76B 0.8700 .
O77 H77A 0.8701 .
O77 H77B 0.8700 .
O78 H78A 0.8706 .
O78 H78B 0.8705 .
O79 H79A 0.8701 .
O79 H79B 0.8700 .
O80 H80A 0.8700 .
O80 H80B 0.8700 .
O81 H81A 0.8706 .
O81 H81B 0.8694 .

loop_
_geom_hbond_atom_site_label_D
_geom_hbond_atom_site_label_H
_geom_hbond_atom_site_label_A
_geom_hbond_distance_DH
_geom_hbond_distance_HA
_geom_hbond_distance_DA
_geom_hbond_angle_DHA
_geom_hbond_site_symmetry_A
O5 H5 O73 0.84 1.81 2.624(19) 161 1_655
O6 H6A O70 0.87 2.04 2.70(2) 132 3_565
O7 H7B O80 0.87 2.40 3.03(4) 129 1_655
O8 H8A O66 0.87 2.29 2.883(18) 125 .
O8 H8A O69 0.87 2.36 2.90(2) 121 3_565
O9 H9A O65 0.87 2.03 2.76(2) 141 1_545
O9 H9B O31 0.87 2.57 3.295(18) 142 1_545
O10 H10A O32 0.87 2.15 2.981(16) 161 2_765
O11 H11B O78 0.87 2.22 2.81(3) 125 4_655
O12 H12A O17 0.87 2.28 2.80(2) 118 4_655
O12 H12A O17A 0.87 2.60 3.20(4) 127 4_655
O12 H12B O81 0.87 2.16 2.87(5) 139 .
O13 H13A O16 0.87 2.27 3.028(17) 146 .
O13 H13A O20 0.87 2.59 3.30(3) 140 .
O20 H20B O81 0.87 2.06 2.89(5) 160 .
O23 H23A O74 0.87 2.30 3.15(3) 166 1_545
O23 H23B O30 0.87 2.35 3.01(3) 133 1_545
O23A H23C O12 0.87 2.35 3.07(5) 140 4_654
O19 H19 O74 0.84 1.80 2.62(3) 164 .
O21 H21A O79 0.87 2.07 2.85(3) 149 1_545
O21 H21B O34 0.87 2.39 3.18(2) 151 4_645
O64 H64A O9 0.87 2.10 2.79(2) 135 .
O64 H64B O24 0.87 2.66 3.272(19) 129 .
O65 H65A O9 0.87 1.89 2.76(2) 179 1_565
O65 H65B O75 0.87 1.95 2.77(2) 156 .
O66 H66A O32 0.87 2.27 3.015(19) 144 2_765
O66 H66B O8 0.87 2.11 2.883(18) 147 .
O67 H67B O76 0.87 2.16 2.97(3) 154 4_645
O68 H68A O64 0.87 2.00 2.87(4) 179 4_655
O68 H68B O67 0.87 1.94 2.76(3) 157 .
O69 H69A O11 0.87 1.91 2.78(2) 180 3_465
O69 H69B O71 0.87 1.91 2.76(3) 167 1_566
O70 H70A O38 0.87 2.17 2.886(16) 139 3_465
O70 H70B O75 0.87 1.92 2.75(2) 158 4_654
O72 H72A O33 0.87 2.32 3.12(2) 152 3_465
O73 H73A O66 0.87 2.14 2.738(18) 125 2_664
O73 H73B O27 0.87 2.47 3.013(18) 121 2_665
O73 H73B O78 0.87 2.21 2.73(3) 119 3_465
O74 H74B O23 0.87 2.34 3.15(3) 155 1_565
O75 H75A O2 0.87 2.02 2.84(2) 156 2_765
O75 H75B O45 0.87 2.13 2.96(2) 162 2_765
O76 H76A O74 0.87 1.99 2.86(3) 180 .
O76 H76B O79 0.87 1.90 2.70(4) 152 4_654
O77 H77B O65 0.87 2.33 2.94(3) 128 .
O78 H78A O11 0.87 2.06 2.81(3) 144 4_654
O78 H78B O80 0.87 2.61 3.43(5) 158 3
O79 H79B O77 0.87 2.10 2.67(4) 123 .
O80 H80A O53 0.87 2.08 2.95(4) 178 2_665
O80 H80B O71 0.87 1.71 2.57(5) 169 4
O81 H81A O77 0.87 2.08 2.92(5) 162 1_545
O81 H81A O79 0.87 2.54 3.15(6) 128 1_545
O81 H81B O69 0.87 1.85 2.70(5) 167 3_565
